data_1555746
loop_
_publ_author_name
'Garcia, Alfredo'
'Drown, Bryon S.'
'Hergenrother, Paul J.'

_publ_contact_author
; 
Danielle L. Gray 
University of Illinois 
School of Chemical Sciences, Box 59-1 
505 South Mathews Avenue 
Urbana, Illinois  61801 
USA 
;
_publ_section_title
;
 Access to a Structurally Complex Compound Collection via Ring Distortion
 of the Alkaloid Sinomenine.
;
_journal_issue 19
_journal_name_full 'Organic letters'
_journal_page_first 4852
_journal_page_last 4855
_journal_paper_doi 10.1021/acs.orglett.6b02333
_journal_volume 18
_journal_year 2016
_chemical_absolute_configuration ad
_chemical_formula_moiety '2(C20 H23 N O4), 3(C H2 Cl2)'
_chemical_formula_sum 'C43 H52 Cl6 N2 O8'
_chemical_formula_weight 937.56
_space_group_crystal_system orthorhombic
_space_group_IT_number 20
_space_group_name_Hall 'C 2c 2'
_space_group_name_H-M_alt 'C 2 2 21'
_atom_sites_solution_hydrogens mixed
_audit_creation_method SHELXL-2014/6
_audit_update_record
; 
? 
;
_cell_angle_alpha 90
_cell_angle_beta 90
_cell_angle_gamma 90
_cell_formula_units_Z 4
_cell_length_a 18.3635(8)
_cell_length_b 25.2508(11)
_cell_length_c 9.9745(4)
_cell_measurement_reflns_used 9961
_cell_measurement_temperature 100(2)
_cell_measurement_theta_max 72.22
_cell_measurement_theta_min 2.98
_cell_volume 4625.1(3)
_computing_cell_refinement 'SAINT V8.34A (Bruker, 2005)'
_computing_data_collection 'APEX2 V2014.9-0 (Bruker, 2014)'
_computing_data_reduction
; 
SAINT V8.34A, XPREP v2014/2, SADABS V2014/4, TWINABS V2012/1 
(Bruker, 2012 & 2014) 
;
_computing_molecular_graphics
; 
SHELXTL v2014-4 (Bruker, 2014), CrystalMaker v2.7.7 (CrystalMaker, 1994) 
;
_computing_publication_material 'XCIF V2014-2 (Bruker, 2014)'
_computing_structure_refinement 'SHELX-2014-6 (Sheldrick, 2014)'
_computing_structure_solution 'SHELX-2014-4 (Sheldrick, 2014)'
_diffrn_ambient_temperature 100(2)
_diffrn_measured_fraction_theta_full 1.000
_diffrn_measured_fraction_theta_max 0.998
_diffrn_measurement_device 'Bruker D8 Venture/Photon 100'
_diffrn_measurement_method 'profile data from \f and \w scans'
_diffrn_radiation_monochromator 'multilayer mirrors'
_diffrn_radiation_source 'microfocus sealed tube'
_diffrn_radiation_type CuK\a
_diffrn_radiation_wavelength 1.54178
_diffrn_radiation_wavelength_id cd20psa
_diffrn_reflns_av_R_equivalents 0.0519
_diffrn_reflns_av_unetI/netI 0.0301
_diffrn_reflns_Laue_measured_fraction_full 1.000
_diffrn_reflns_Laue_measured_fraction_max 0.998
_diffrn_reflns_limit_h_max 22
_diffrn_reflns_limit_h_min -22
_diffrn_reflns_limit_k_max 31
_diffrn_reflns_limit_k_min -29
_diffrn_reflns_limit_l_max 12
_diffrn_reflns_limit_l_min -12
_diffrn_reflns_number 29417
_diffrn_reflns_point_group_measured_fraction_full 0.999
_diffrn_reflns_point_group_measured_fraction_max 0.995
_diffrn_reflns_theta_full 67.679
_diffrn_reflns_theta_max 72.368
_diffrn_reflns_theta_min 2.975
_exptl_absorpt_coefficient_mu 3.816
_exptl_absorpt_correction_T_max 0.97081
_exptl_absorpt_correction_T_min 0.93526
_exptl_absorpt_correction_type integration
_exptl_absorpt_process_details 'SADABS V2014/4 (Bruker, 2014)'
_exptl_crystal_colour orange
_exptl_crystal_density_diffrn 1.346
_exptl_crystal_density_method 'not measured'
_exptl_crystal_description prism
_exptl_crystal_F_000 1960
_exptl_crystal_id cd20psa
_exptl_crystal_preparation
; 
The data crystal was mounted using oil (Parantone-N, Exxon) to a 
0.3 mm cryo-loop (Hampton Research) with the (1 -5 -1) scattering 
planes roughly normal to the spindle axis. 
;
_exptl_crystal_size_max 0.409
_exptl_crystal_size_mid 0.305
_exptl_crystal_size_min 0.166
_refine_diff_density_max 0.927
_refine_diff_density_min -0.381
_refine_diff_density_rms 0.059
_refine_ls_abs_structure_details 'Flack (1983),  2017 Friedels'
_refine_ls_abs_structure_Flack 0.047(10)
_refine_ls_extinction_coef 0.00196(14)
_refine_ls_extinction_expression Fc^*^=kFc[1+0.001xFc^2^\l^3^/sin(2\q)]^-1/4^
_refine_ls_extinction_method SHELXL
_refine_ls_goodness_of_fit_ref 1.095
_refine_ls_hydrogen_treatment mixed
_refine_ls_matrix_type full
_refine_ls_number_parameters 303
_refine_ls_number_reflns 4579
_refine_ls_number_restraints 100
_refine_ls_restrained_S_all 1.104
_refine_ls_R_factor_all 0.0475
_refine_ls_R_factor_gt 0.0471
_refine_ls_shift/su_max 0.000
_refine_ls_shift/su_mean 0.000
_refine_ls_structure_factor_coef Fsqd
_refine_ls_weighting_details 'w=1/[\s^2^(Fo^2^)+(0.0479P)^2^+9.6065P] where P=(Fo^2^+2Fc^2^)/3'
_refine_ls_weighting_scheme calc
_refine_ls_wR_factor_gt 0.1222
_refine_ls_wR_factor_ref 0.1226
_reflns_Friedel_coverage 0.787
_reflns_Friedel_fraction_full 0.998
_reflns_Friedel_fraction_max 0.993
_reflns_number_gt 4536
_reflns_number_total 4579
_reflns_threshold_expression 'I > 2\s(I)'
_cod_data_source_file ol6b02333_si_003.cif
_cod_data_source_block cd20psa
_cod_database_code 1555746
_shelx_space_group_comment
; 
The symmetry employed for this shelxl refinement is uniquely defined 
by the following loop, which should always be used as a source of 
symmetry information in preference to the above space-group names. 
They are only intended as comments. 
;
_shelx_estimated_absorpt_t_min 0.304
_shelx_estimated_absorpt_t_max 0.570
_shelxl_version_number 2014/6

loop_
_space_group_symop_operation_xyz
'x, y, z'
'-x, -y, z+1/2'
'-x, y, -z+1/2'
'x, -y, -z'
'x+1/2, y+1/2, z'
'-x+1/2, -y+1/2, z+1/2'
'-x+1/2, y+1/2, -z+1/2'
'x+1/2, -y+1/2, -z'

loop_
_atom_site_label
_atom_site_type_symbol
_atom_site_fract_x
_atom_site_fract_y
_atom_site_fract_z
_atom_site_U_iso_or_equiv
_atom_site_adp_type
_atom_site_occupancy
_atom_site_site_symmetry_order
_atom_site_calc_flag
_atom_site_refinement_flags_posn
_atom_site_refinement_flags_adp
_atom_site_refinement_flags_occupancy
_atom_site_disorder_assembly
_atom_site_disorder_group
O1 O 1.03310(14) 0.26672(11) -0.0240(3) 0.0291(6) Uani 1 1 d . . . . .
O2 O 0.94815(13) 0.18458(10) 0.0366(3) 0.0250(6) Uani 1 1 d D . . . .
H2 H 0.9910(16) 0.1806(19) 0.015(5) 0.037 Uiso 1 1 d D U . . .
O3 O 0.73259(14) 0.08363(10) 0.0235(3) 0.0267(6) Uani 1 1 d . . . . .
O4 O 0.65248(13) 0.08007(10) 0.2414(3) 0.0238(5) Uani 1 1 d . . . . .
N1 N 0.92700(16) 0.13862(12) 0.5310(3) 0.0230(6) Uani 1 1 d . . . . .
C1 C 0.8896(2) 0.33376(14) 0.1722(4) 0.0247(8) Uani 1 1 d . . . . .
H1A H 0.8761 0.3680 0.2029 0.030 Uiso 1 1 calc R U . . .
C2 C 0.95343(19) 0.32742(14) 0.0988(4) 0.0240(7) Uani 1 1 d . . . . .
H2A H 0.9837 0.3571 0.0808 0.029 Uiso 1 1 calc R U . . .
C3 C 0.97282(19) 0.27775(15) 0.0520(4) 0.0222(7) Uani 1 1 d . . . . .
C4 C 0.92938(18) 0.23303(14) 0.0802(3) 0.0193(7) Uani 1 1 d . . . . .
C5 C 0.80270(18) 0.15643(13) 0.0922(3) 0.0177(7) Uani 1 1 d . . . . .
H5A H 0.8331 0.1543 0.0153 0.021 Uiso 1 1 calc R U . . .
C6 C 0.74579(18) 0.11690(13) 0.1097(3) 0.0179(7) Uani 1 1 d . . . . .
C7 C 0.70282(17) 0.11933(13) 0.2352(3) 0.0181(7) Uani 1 1 d . . . . .
C8 C 0.71398(18) 0.15809(13) 0.3255(3) 0.0176(7) Uani 1 1 d . . . . .
H8A H 0.6833 0.1597 0.4022 0.021 Uiso 1 1 calc R U . . .
C9 C 0.74209(19) 0.25463(14) 0.3266(3) 0.0199(7) Uani 1 1 d . . . . .
H9A H 0.6969 0.2596 0.3713 0.024 Uiso 1 1 calc R U . . .
C10 C 0.7781(2) 0.29647(14) 0.2787(4) 0.0223(7) Uani 1 1 d . . . . .
H10A H 0.7595 0.3310 0.2954 0.027 Uiso 1 1 calc R U . . .
C11 C 0.84541(19) 0.29071(13) 0.2010(3) 0.0200(7) Uani 1 1 d . . . . .
C12 C 0.86517(18) 0.23975(13) 0.1539(3) 0.0175(7) Uani 1 1 d . . . . .
C13 C 0.81401(17) 0.19577(13) 0.1802(3) 0.0157(6) Uani 1 1 d . . . . .
C14 C 0.77274(18) 0.19893(13) 0.3103(3) 0.0163(6) Uani 1 1 d . . . . .
C15 C 0.82802(18) 0.19243(14) 0.4300(3) 0.0202(7) Uani 1 1 d . . . . .
H15A H 0.8649 0.2209 0.4243 0.024 Uiso 1 1 calc R U . . .
H15B H 0.8013 0.1971 0.5155 0.024 Uiso 1 1 calc R U . . .
C16 C 0.86671(19) 0.13963(15) 0.4328(4) 0.0222(7) Uani 1 1 d . . . . .
H16A H 0.8313 0.1115 0.4557 0.027 Uiso 1 1 calc R U . . .
H16B H 0.8863 0.1319 0.3425 0.027 Uiso 1 1 calc R U . . .
C17 C 0.9628(2) 0.08674(16) 0.5248(4) 0.0310(9) Uani 1 1 d . . . . .
H17A H 0.9821 0.0810 0.4343 0.047 Uiso 1 1 calc R U . . .
H17B H 0.9275 0.0589 0.5463 0.047 Uiso 1 1 calc R U . . .
H17C H 1.0029 0.0857 0.5897 0.047 Uiso 1 1 calc R U . . .
C18 C 0.9004(2) 0.14860(19) 0.6668(4) 0.0330(9) Uani 1 1 d . . . . .
H18A H 0.8823 0.1850 0.6729 0.050 Uiso 1 1 calc R U . . .
H18B H 0.9403 0.1436 0.7309 0.050 Uiso 1 1 calc R U . . .
H18C H 0.8609 0.1239 0.6875 0.050 Uiso 1 1 calc R U . . .
C19 C 1.0779(2) 0.31028(18) -0.0627(5) 0.0371(10) Uani 1 1 d . . . . .
H19A H 1.1194 0.2972 -0.1149 0.056 Uiso 1 1 calc R U . . .
H19B H 1.0956 0.3285 0.0176 0.056 Uiso 1 1 calc R U . . .
H19C H 1.0494 0.3350 -0.1174 0.056 Uiso 1 1 calc R U . . .
C20 C 0.6091(2) 0.07740(18) 0.3599(4) 0.0340(9) Uani 1 1 d . . . . .
H20A H 0.5781 0.0459 0.3564 0.051 Uiso 1 1 calc R U . . .
H20B H 0.5785 0.1091 0.3661 0.051 Uiso 1 1 calc R U . . .
H20C H 0.6409 0.0754 0.4386 0.051 Uiso 1 1 calc R U . . .
Cl1 Cl 0.95080(9) 0.46150(5) 0.39351(15) 0.0609(4) Uani 1 1 d . . . . .
C21 C 0.8959(3) 0.5000 0.5000 0.0258(11) Uani 1 2 d S T P . .
H21A H 0.8642 0.5234 0.4457 0.031 Uiso 0.5 1 calc R U P . .
H21B H 0.8642 0.4766 0.5543 0.031 Uiso 0.5 1 calc R U P . .
Cl2 Cl 0.72952(16) 0.48742(12) 0.1136(3) 0.0591(10) Uani 0.504(5) 1 d D U P A 1
Cl3 Cl 0.6242(3) 0.5107(2) 0.3230(5) 0.0723(13) Uani 0.504(5) 1 d D U P A 1
C22 C 0.7113(6) 0.4845(5) 0.2906(12) 0.045(3) Uani 0.504(5) 1 d D U P A 1
H22A H 0.7136 0.4473 0.3217 0.053 Uiso 0.504(5) 1 calc R U P A 1
H22B H 0.7485 0.5051 0.3399 0.053 Uiso 0.504(5) 1 calc R U P A 1
Cl2B Cl 0.75360(19) 0.46009(13) 0.1971(3) 0.0661(11) Uani 0.496(5) 1 d D U P A 2
Cl3B Cl 0.6223(3) 0.51883(17) 0.2691(6) 0.0792(17) Uani 0.496(5) 1 d D U P A 2
C22B C 0.6922(8) 0.4789(6) 0.3294(13) 0.059(4) Uani 0.496(5) 1 d D U P A 2
H22C H 0.6712 0.4467 0.3707 0.071 Uiso 0.496(5) 1 calc R U P A 2
H22D H 0.7195 0.4983 0.3997 0.071 Uiso 0.496(5) 1 calc R U P A 2

loop_
_atom_site_aniso_label
_atom_site_aniso_U_11
_atom_site_aniso_U_22
_atom_site_aniso_U_33
_atom_site_aniso_U_23
_atom_site_aniso_U_13
_atom_site_aniso_U_12
O1 0.0195(12) 0.0300(14) 0.0379(15) 0.0129(12) 0.0047(11) -0.0037(11)
O2 0.0167(11) 0.0236(13) 0.0348(14) -0.0009(11) 0.0067(10) -0.0004(10)
O3 0.0297(13) 0.0271(13) 0.0233(13) -0.0090(11) 0.0036(11) -0.0092(11)
O4 0.0226(12) 0.0260(13) 0.0229(12) -0.0032(10) 0.0055(10) -0.0071(10)
N1 0.0183(14) 0.0282(16) 0.0227(15) 0.0042(13) -0.0016(12) 0.0016(12)
C1 0.0313(19) 0.0171(16) 0.0258(18) 0.0038(14) -0.0086(15) -0.0016(14)
C2 0.0241(17) 0.0232(17) 0.0246(17) 0.0105(14) -0.0070(14) -0.0090(14)
C3 0.0183(16) 0.0280(18) 0.0204(16) 0.0094(14) -0.0048(13) -0.0038(13)
C4 0.0196(15) 0.0215(16) 0.0166(15) 0.0029(13) -0.0059(13) -0.0004(13)
C5 0.0184(15) 0.0201(16) 0.0147(14) 0.0000(12) 0.0017(13) -0.0002(12)
C6 0.0188(16) 0.0180(15) 0.0170(15) 0.0005(13) -0.0024(13) -0.0006(12)
C7 0.0161(15) 0.0182(15) 0.0199(16) -0.0009(13) -0.0018(13) -0.0014(12)
C8 0.0154(15) 0.0228(16) 0.0147(15) 0.0007(13) -0.0009(12) -0.0007(12)
C9 0.0184(16) 0.0223(17) 0.0189(16) -0.0029(13) -0.0028(13) 0.0050(13)
C10 0.0248(17) 0.0185(16) 0.0236(17) -0.0026(13) -0.0057(14) 0.0037(13)
C11 0.0231(16) 0.0202(17) 0.0166(15) 0.0009(13) -0.0056(13) -0.0007(13)
C12 0.0179(15) 0.0203(16) 0.0141(15) 0.0023(12) -0.0052(12) -0.0038(13)
C13 0.0146(14) 0.0154(15) 0.0170(15) 0.0024(12) -0.0036(12) 0.0019(12)
C14 0.0165(14) 0.0181(15) 0.0142(14) -0.0033(12) -0.0011(12) 0.0014(12)
C15 0.0178(15) 0.0254(17) 0.0174(16) -0.0003(13) -0.0032(13) -0.0005(13)
C16 0.0233(17) 0.0237(17) 0.0197(16) 0.0017(13) -0.0052(14) -0.0005(14)
C17 0.0266(18) 0.0282(19) 0.038(2) 0.0083(17) -0.0079(17) 0.0022(16)
C18 0.0250(19) 0.056(3) 0.0181(17) 0.0071(18) -0.0047(15) 0.0081(18)
C19 0.0265(19) 0.037(2) 0.047(2) 0.022(2) 0.0035(18) -0.0066(17)
C20 0.033(2) 0.037(2) 0.032(2) -0.0069(18) 0.0134(17) -0.0135(17)
Cl1 0.0735(9) 0.0480(7) 0.0612(8) -0.0121(6) 0.0191(7) 0.0184(6)
C21 0.023(2) 0.023(2) 0.032(3) 0.005(2) 0.000 0.000
Cl2 0.0728(17) 0.0644(18) 0.0401(15) -0.0027(13) -0.0090(12) -0.0277(14)
Cl3 0.069(2) 0.092(3) 0.057(2) -0.001(2) -0.011(2) -0.017(2)
C22 0.067(6) 0.029(4) 0.038(5) 0.001(4) -0.023(4) -0.007(4)
Cl2B 0.082(2) 0.0671(19) 0.0487(17) 0.0055(14) -0.0044(14) -0.0242(16)
Cl3B 0.115(3) 0.0381(15) 0.085(3) -0.005(2) -0.066(3) 0.0221(18)
C22B 0.079(7) 0.040(6) 0.059(7) -0.001(5) -0.026(6) 0.003(6)

loop_
_atom_type_symbol
_atom_type_description
_atom_type_scat_dispersion_real
_atom_type_scat_dispersion_imag
_atom_type_scat_source
C C 0.0181 0.0091 'International Tables Vol C Tables 4.2.6.8 and 6.1.1.4'
H H 0.0000 0.0000 'International Tables Vol C Tables 4.2.6.8 and 6.1.1.4'
N N 0.0311 0.0180 'International Tables Vol C Tables 4.2.6.8 and 6.1.1.4'
O O 0.0492 0.0322 'International Tables Vol C Tables 4.2.6.8 and 6.1.1.4'
Cl Cl 0.3639 0.7018 'International Tables Vol C Tables 4.2.6.8 and 6.1.1.4'

loop_
_exptl_crystal_face_index_h
_exptl_crystal_face_index_k
_exptl_crystal_face_index_l
_exptl_crystal_face_perp_dist
2.00 1.00 0.00 0.2020
-2.00 -1.00 0.00 0.1920
0.00 2.00 1.00 0.0750
0.00 -2.00 -1.00 0.1570
-1.00 2.00 -1.00 0.0830
1.00 -2.00 1.00 0.0800
1.00 0.00 2.00 0.0560
3.00 -2.00 -1.00 0.1570
1.00 -1.00 0.00 0.1230
-1.00 3.00 0.00 0.0980
1.00 -3.00 0.00 0.1070
-2.00 3.00 -1.00 0.0840
2.00 3.00 -2.00 0.1280
-1.00 -1.00 1.00 0.1400

loop_
_geom_angle_atom_site_label_1
_geom_angle_atom_site_label_2
_geom_angle_atom_site_label_3
_geom_angle
_geom_angle_site_symmetry_1
_geom_angle_site_symmetry_3
C3 O1 C19 117.3(3) . .
C4 O2 H2 116(4) . .
C7 O4 C20 116.9(3) . .
C18 N1 C17 110.0(3) . .
C18 N1 C16 111.1(3) . .
C17 N1 C16 108.9(3) . .
C11 C1 C2 120.8(3) . .
C11 C1 H1A 119.6 . .
C2 C1 H1A 119.6 . .
C3 C2 C1 119.9(3) . .
C3 C2 H2A 120.1 . .
C1 C2 H2A 120.1 . .
O1 C3 C2 125.3(3) . .
O1 C3 C4 113.9(3) . .
C2 C3 C4 120.8(3) . .
O2 C4 C12 119.8(3) . .
O2 C4 C3 121.3(3) . .
C12 C4 C3 119.0(3) . .
C13 C5 C6 122.7(3) . .
C13 C5 H5A 118.7 . .
C6 C5 H5A 118.7 . .
O3 C6 C5 121.8(3) . .
O3 C6 C7 121.1(3) . .
C5 C6 C7 117.1(3) . .
C8 C7 O4 127.2(3) . .
C8 C7 C6 121.0(3) . .
O4 C7 C6 111.8(3) . .
C7 C8 C14 122.8(3) . .
C7 C8 H8A 118.6 . .
C14 C8 H8A 118.6 . .
C10 C9 C14 120.7(3) . .
C10 C9 H9A 119.7 . .
C14 C9 H9A 119.7 . .
C9 C10 C11 121.9(3) . .
C9 C10 H10A 119.1 . .
C11 C10 H10A 119.1 . .
C1 C11 C12 119.6(3) . .
C1 C11 C10 121.7(3) . .
C12 C11 C10 118.8(3) . .
C4 C12 C11 120.0(3) . .
C4 C12 C13 122.5(3) . .
C11 C12 C13 117.4(3) . .
C5 C13 C12 122.6(3) . .
C5 C13 C14 121.7(3) . .
C12 C13 C14 115.7(3) . .
C8 C14 C13 114.4(3) . .
C8 C14 C9 111.0(3) . .
C13 C14 C9 109.1(3) . .
C8 C14 C15 108.4(3) . .
C13 C14 C15 108.9(3) . .
C9 C14 C15 104.7(3) . .
C16 C15 C14 114.1(3) . .
C16 C15 H15A 108.7 . .
C14 C15 H15A 108.7 . .
C16 C15 H15B 108.7 . .
C14 C15 H15B 108.7 . .
H15A C15 H15B 107.6 . .
N1 C16 C15 112.3(3) . .
N1 C16 H16A 109.1 . .
C15 C16 H16A 109.1 . .
N1 C16 H16B 109.1 . .
C15 C16 H16B 109.1 . .
H16A C16 H16B 107.9 . .
N1 C17 H17A 109.5 . .
N1 C17 H17B 109.5 . .
H17A C17 H17B 109.5 . .
N1 C17 H17C 109.5 . .
H17A C17 H17C 109.5 . .
H17B C17 H17C 109.5 . .
N1 C18 H18A 109.5 . .
N1 C18 H18B 109.5 . .
H18A C18 H18B 109.5 . .
N1 C18 H18C 109.5 . .
H18A C18 H18C 109.5 . .
H18B C18 H18C 109.5 . .
O1 C19 H19A 109.5 . .
O1 C19 H19B 109.5 . .
H19A C19 H19B 109.5 . .
O1 C19 H19C 109.5 . .
H19A C19 H19C 109.5 . .
H19B C19 H19C 109.5 . .
O4 C20 H20A 109.5 . .
O4 C20 H20B 109.5 . .
H20A C20 H20B 109.5 . .
O4 C20 H20C 109.5 . .
H20A C20 H20C 109.5 . .
H20B C20 H20C 109.5 . .
Cl1 C21 Cl1 110.0(3) 4_566 .
Cl1 C21 H21A 109.7 4_566 .
Cl1 C21 H21A 109.7 . .
Cl1 C21 H21B 109.7 4_566 .
Cl1 C21 H21B 109.7 . .
H21A C21 H21B 108.2 . .
C22 Cl2 Cl2 163.0(4) . 4_565
Cl3 C22 Cl2 109.5(6) . .
Cl3 C22 H22A 109.8 . .
Cl2 C22 H22A 109.8 . .
Cl3 C22 H22B 109.8 . .
Cl2 C22 H22B 109.8 . .
H22A C22 H22B 108.2 . .
Cl3B C22B Cl2B 111.2(7) . .
Cl3B C22B H22C 109.4 . .
Cl2B C22B H22C 109.4 . .
Cl3B C22B H22D 109.4 . .
Cl2B C22B H22D 109.4 . .
H22C C22B H22D 108.0 . .

loop_
_geom_bond_atom_site_label_1
_geom_bond_atom_site_label_2
_geom_bond_distance
_geom_bond_site_symmetry_2
O1 C3 1.370(4) .
O1 C19 1.427(5) .
O2 C4 1.343(4) .
O2 H2 0.82(3) .
O3 C6 1.226(4) .
O4 C7 1.357(4) .
O4 C20 1.427(4) .
N1 C18 1.461(5) .
N1 C17 1.467(5) .
N1 C16 1.478(4) .
C1 C11 1.386(5) .
C1 C2 1.392(6) .
C1 H1A 0.9500 .
C2 C3 1.385(5) .
C2 H2A 0.9500 .
C3 C4 1.411(5) .
C4 C12 1.399(5) .
C5 C13 1.342(5) .
C5 C6 1.456(4) .
C5 H5A 0.9500 .
C6 C7 1.482(5) .
C7 C8 1.346(5) .
C8 C14 1.500(5) .
C8 H8A 0.9500 .
C9 C10 1.334(5) .
C9 C14 1.524(5) .
C9 H9A 0.9500 .
C10 C11 1.467(5) .
C10 H10A 0.9500 .
C11 C12 1.417(5) .
C12 C13 1.478(4) .
C13 C14 1.505(4) .
C14 C15 1.576(4) .
C15 C16 1.511(5) .
C15 H15A 0.9900 .
C15 H15B 0.9900 .
C16 H16A 0.9900 .
C16 H16B 0.9900 .
C17 H17A 0.9800 .
C17 H17B 0.9800 .
C17 H17C 0.9800 .
C18 H18A 0.9800 .
C18 H18B 0.9800 .
C18 H18C 0.9800 .
C19 H19A 0.9800 .
C19 H19B 0.9800 .
C19 H19C 0.9800 .
C20 H20A 0.9800 .
C20 H20B 0.9800 .
C20 H20C 0.9800 .
Cl1 C21 1.758(3) .
C21 Cl1 1.758(3) 4_566
C21 H21A 0.9900 .
C21 H21B 0.9900 .
Cl2 C22 1.798(12) .
Cl2 Cl2 2.354(5) 4_565
Cl3 C22 1.761(10) .
C22 H22A 0.9900 .
C22 H22B 0.9900 .
Cl2B C22B 1.800(13) .
Cl3B C22B 1.739(11) .
C22B H22C 0.9900 .
C22B H22D 0.9900 .

loop_
_geom_hbond_atom_site_label_D
_geom_hbond_atom_site_label_H
_geom_hbond_atom_site_label_A
_geom_hbond_distance_DH
_geom_hbond_distance_HA
_geom_hbond_distance_DA
_geom_hbond_angle_DHA
_geom_hbond_site_symmetry_A
O2 H2 O1 0.82(3) 2.34(5) 2.665(3) 104(4) .
O2 H2 N1 0.82(3) 1.90(3) 2.657(4) 153(5) 3_755

loop_
_geom_torsion_atom_site_label_1
_geom_torsion_atom_site_label_2
_geom_torsion_atom_site_label_3
_geom_torsion_atom_site_label_4
_geom_torsion
_geom_torsion_site_symmetry_1
C11 C1 C2 C3 1.0(5) .
C19 O1 C3 C2 -2.8(5) .
C19 O1 C3 C4 176.9(3) .
C1 C2 C3 O1 178.2(3) .
C1 C2 C3 C4 -1.4(5) .
O1 C3 C4 O2 1.1(5) .
C2 C3 C4 O2 -179.2(3) .
O1 C3 C4 C12 -178.2(3) .
C2 C3 C4 C12 1.5(5) .
C13 C5 C6 O3 174.4(3) .
C13 C5 C6 C7 -4.1(5) .
C20 O4 C7 C8 -3.9(5) .
C20 O4 C7 C6 178.2(3) .
O3 C6 C7 C8 -175.3(3) .
C5 C6 C7 C8 3.1(5) .
O3 C6 C7 O4 2.7(5) .
C5 C6 C7 O4 -178.9(3) .
O4 C7 C8 C14 178.4(3) .
C6 C7 C8 C14 -3.9(5) .
C14 C9 C10 C11 4.2(5) .
C2 C1 C11 C12 -0.7(5) .
C2 C1 C11 C10 179.7(3) .
C9 C10 C11 C1 -168.1(3) .
C9 C10 C11 C12 12.3(5) .
O2 C4 C12 C11 179.5(3) .
C3 C4 C12 C11 -1.2(5) .
O2 C4 C12 C13 -3.5(5) .
C3 C4 C12 C13 175.8(3) .
C1 C11 C12 C4 0.8(5) .
C10 C11 C12 C4 -179.6(3) .
C1 C11 C12 C13 -176.4(3) .
C10 C11 C12 C13 3.2(5) .
C6 C5 C13 C12 -171.8(3) .
C6 C5 C13 C14 5.6(5) .
C4 C12 C13 C5 -33.6(5) .
C11 C12 C13 C5 143.5(3) .
C4 C12 C13 C14 148.8(3) .
C11 C12 C13 C14 -34.1(4) .
C7 C8 C14 C13 4.9(5) .
C7 C8 C14 C9 128.9(3) .
C7 C8 C14 C15 -116.7(3) .
C5 C13 C14 C8 -5.7(4) .
C12 C13 C14 C8 171.9(3) .
C5 C13 C14 C9 -130.7(3) .
C12 C13 C14 C9 46.9(4) .
C5 C13 C14 C15 115.6(3) .
C12 C13 C14 C15 -66.7(4) .
C10 C9 C14 C8 -159.8(3) .
C10 C9 C14 C13 -32.9(4) .
C10 C9 C14 C15 83.5(4) .
C8 C14 C15 C16 62.6(4) .
C13 C14 C15 C16 -62.4(4) .
C9 C14 C15 C16 -178.9(3) .
C18 N1 C16 C15 60.2(4) .
C17 N1 C16 C15 -178.5(3) .
C14 C15 C16 N1 169.8(3) .
Cl2 Cl2 C22 Cl3 28(2) 4_565
